data_7203494
loop_
_publ_author_name
'Ilona Turowska-Tyrk'
'Julia B\;akowicz'
'John R. Scheffer'
'Wujiong Xia'

_publ_section_title
;
 Monitoring reaction centers and molecules during an enantioselective
 photoreaction in a crystal
;
_journal_issue 8
_journal_name_full CrystEngComm
_journal_page_first 616
_journal_paper_doi 10.1039/b607425a
_journal_volume 8
_journal_year 2006
_chemical_formula_sum 'C23 H31 N O3'
_chemical_formula_weight 369.49
_chemical_name_systematic
;
?
;
_space_group_IT_number 19
_symmetry_cell_setting orthorhombic
_symmetry_space_group_name_Hall 'P 2ac 2ab'
_symmetry_space_group_name_H-M 'P 21 21 21'
_atom_sites_solution_hydrogens geom
_atom_sites_solution_primary direct
_atom_sites_solution_secondary geom
_audit_creation_method SHELXL-97
_cell_angle_alpha 90.00
_cell_angle_beta 90.00
_cell_angle_gamma 90.00
_cell_formula_units_Z 4
_cell_length_a 6.1363(8)
_cell_length_b 17.631(2)
_cell_length_c 19.450(2)
_cell_measurement_reflns_used 1000
_cell_measurement_temperature 293(2)
_cell_measurement_theta_max 17
_cell_measurement_theta_min 3
_cell_volume 2104.3(4)
_computing_cell_refinement 'CRYSALIS (Oxford Diffraction, 2003)'
_computing_data_collection 'CRYSALIS (Oxford Diffraction, 2003)'
_computing_data_reduction 'CRYSALIS (Oxford Diffraction, 2003)'
_computing_molecular_graphics 'ORTEP3 (Farrugia, 1997)'
_computing_publication_material 'SHELXL97 (Sheldrick, 1997)'
_computing_structure_refinement 'SHELXL97 (Sheldrick, 1997)'
_computing_structure_solution 'SHELXS97 (Sheldrick, 1990)'
_diffrn_ambient_temperature 293(2)
_diffrn_measured_fraction_theta_full 0.991
_diffrn_measured_fraction_theta_max 0.991
_diffrn_measurement_device_type 'Kuma KM4CCD'
_diffrn_measurement_method '\w scans'
_diffrn_radiation_monochromator graphite
_diffrn_radiation_source 'fine-focus sealed tube'
_diffrn_radiation_type MoK\a
_diffrn_radiation_wavelength 0.71073
_diffrn_reflns_av_R_equivalents 0.0354
_diffrn_reflns_av_sigmaI/netI 0.0336
_diffrn_reflns_limit_h_max 4
_diffrn_reflns_limit_h_min -7
_diffrn_reflns_limit_k_max 20
_diffrn_reflns_limit_k_min -20
_diffrn_reflns_limit_l_max 21
_diffrn_reflns_limit_l_min -23
_diffrn_reflns_number 11311
_diffrn_reflns_theta_full 25.00
_diffrn_reflns_theta_max 25.00
_diffrn_reflns_theta_min 3.48
_exptl_absorpt_coefficient_mu 0.076
_exptl_absorpt_correction_T_max 0.9775
_exptl_absorpt_correction_T_min 0.9593
_exptl_absorpt_correction_type none
_exptl_crystal_colour colourless
_exptl_crystal_density_diffrn 1.166
_exptl_crystal_density_method 'not measured'
_exptl_crystal_description block
_exptl_crystal_F_000 800
_exptl_crystal_size_max 0.55
_exptl_crystal_size_mid 0.45
_exptl_crystal_size_min 0.30
_refine_diff_density_max 0.222
_refine_diff_density_min -0.143
_refine_diff_density_rms 0.042
_refine_ls_abs_structure_details
;
The absolute configuration was assigned to agree with that from
Xia W. et al., 2005
;
_refine_ls_extinction_coef 0.018(3)
_refine_ls_extinction_expression Fc^*^=kFc[1+0.001xFc^2^\l^3^/sin(2\q)]^-1/4^
_refine_ls_extinction_method SHELXL
_refine_ls_goodness_of_fit_ref 0.978
_refine_ls_hydrogen_treatment constr
_refine_ls_matrix_type full
_refine_ls_number_parameters 354
_refine_ls_number_reflns 3673
_refine_ls_number_restraints 177
_refine_ls_restrained_S_all 0.985
_refine_ls_R_factor_all 0.0779
_refine_ls_R_factor_gt 0.0546
_refine_ls_shift/su_max 0.000
_refine_ls_shift/su_mean 0.000
_refine_ls_structure_factor_coef Fsqd
_refine_ls_weighting_details 'calc w=1/[\s^2^(Fo^2^)+(0.1080P)^2^+0.0000P] where P=(Fo^2^+2Fc^2^)/3'
_refine_ls_weighting_scheme calc
_refine_ls_wR_factor_gt 0.1446
_refine_ls_wR_factor_ref 0.1615
_reflns_number_gt 2508
_reflns_number_total 3673
_reflns_threshold_expression >2sigma(I)
_cod_data_source_file B607425A.txt
_cod_data_source_block 20.6%P
_cod_depositor_comments
;
The following automatic conversions were performed:
'_symmetry_cell_setting' value 'Orthorhombic' changed to 'orthorhombic'
according to '/home/saulius/struct/CIF-dictionaries/cif_core.dic'
dictionary named 'cif_core.dic' version 2.4.1 from 2010-06-29.

Automatic conversion script
Id: cif_fix_enum 1527 2010-12-29 10:47:43Z saulius 
;
_cod_database_code 7203494

loop_
_symmetry_equiv_pos_as_xyz
'x, y, z'
'-x+1/2, -y, z+1/2'
'-x, y+1/2, -z+1/2'
'x+1/2, -y+1/2, -z'

loop_
_atom_site_label
_atom_site_type_symbol
_atom_site_fract_x
_atom_site_fract_y
_atom_site_fract_z
_atom_site_U_iso_or_equiv
_atom_site_adp_type
_atom_site_occupancy
_atom_site_symmetry_multiplicity
_atom_site_calc_flag
_atom_site_refinement_flags
_atom_site_disorder_assembly
_atom_site_disorder_group
C1R C 0.8334(10) 0.9751(3) 0.4851(2) 0.0741(19) Uani 0.794(5) 1 d PD A 1
H1R H 0.8364 1.0307 0.4853 0.089 Uiso 0.794(5) 1 calc PR A 1
C2R C 1.0496(7) 0.9365(3) 0.4846(3) 0.0976(16) Uani 0.794(5) 1 d PD A 1
H2R H 1.1813 0.9579 0.4982 0.117 Uiso 0.794(5) 1 calc PR A 1
C3R C 1.0214(11) 0.8666(4) 0.4614(3) 0.101(3) Uani 0.794(5) 1 d PD A 1
H3R H 1.1297 0.8305 0.4543 0.121 Uiso 0.794(5) 1 calc PR A 1
C4R C 0.7781(7) 0.8563(2) 0.4484(2) 0.0853(14) Uani 0.794(5) 1 d PD A 1
H4R H 0.7369 0.8145 0.4178 0.102 Uiso 0.794(5) 1 calc PR A 1
C5R C 0.6774(10) 0.8551(3) 0.5213(2) 0.1006(16) Uani 0.794(5) 1 d PDU A 1
H5R1 H 0.5236 0.8425 0.5196 0.121 Uiso 0.794(5) 1 calc PR A 1
H5R2 H 0.7516 0.8189 0.5507 0.121 Uiso 0.794(5) 1 calc PR A 1
C6R C 0.7121(14) 0.9366(4) 0.5470(2) 0.099(2) Uani 0.794(5) 1 d PDU A 1
H6R1 H 0.8008 0.9374 0.5883 0.119 Uiso 0.794(5) 1 calc PR A 1
H6R2 H 0.5741 0.9614 0.5563 0.119 Uiso 0.794(5) 1 calc PR A 1
C7R C 0.7096(10) 0.9377(3) 0.42495(17) 0.0656(11) Uani 0.794(5) 1 d PD A 1
H7R H 0.5519 0.9453 0.4288 0.079 Uiso 0.794(5) 1 calc PR A 1
C8R C 0.7921(8) 0.9600(3) 0.3558(2) 0.0728(14) Uani 0.794(5) 1 d PD A 1
C9R C 0.6882(9) 0.9271(3) 0.2928(2) 0.0571(18) Uani 0.794(5) 1 d PD A 1
C10R C 0.8044(11) 0.9265(4) 0.2319(3) 0.064(2) Uani 0.794(5) 1 d PD A 1
H10R H 0.9447 0.9464 0.2311 0.077 Uiso 0.794(5) 1 calc PR A 1
C11R C 0.7166(12) 0.8970(4) 0.1726(3) 0.060(2) Uani 0.794(5) 1 d PD A 1
H11R H 0.7993 0.8958 0.1325 0.072 Uiso 0.794(5) 1 calc PR A 1
C12R C 0.5048(13) 0.8691(7) 0.1722(3) 0.054(2) Uani 0.794(5) 1 d PDU A 1
C13R C 0.3866(9) 0.8703(4) 0.2321(2) 0.0620(17) Uani 0.794(5) 1 d PD A 1
H13R H 0.2437 0.8527 0.2321 0.074 Uiso 0.794(5) 1 calc PR A 1
C14R C 0.4771(8) 0.8973(4) 0.2923(2) 0.0642(15) Uani 0.794(5) 1 d PD A 1
H14R H 0.3969 0.8956 0.3328 0.077 Uiso 0.794(5) 1 calc PR A 1
C15R C 0.4114(9) 0.8344(5) 0.1080(3) 0.056(2) Uani 0.794(5) 1 d PD A 1
C16R C 0.7714(12) 0.6571(5) 0.1028(3) 0.064(2) Uani 0.794(5) 1 d PD A 1
H16R H 0.8757 0.6152 0.0996 0.077 Uiso 0.794(5) 1 calc PR A 1
C17R C 0.7319(12) 0.6723(4) 0.1783(2) 0.0573(17) Uani 0.794(5) 1 d PD A 1
H17R H 0.6393 0.7175 0.1819 0.069 Uiso 0.794(5) 1 calc PR A 1
C18R C 0.9409(11) 0.6880(4) 0.2176(2) 0.0804(19) Uani 0.794(5) 1 d PD A 1
H18A H 1.0156 0.7305 0.1965 0.097 Uiso 0.794(5) 1 calc PR A 1
H18B H 1.0355 0.6440 0.2143 0.097 Uiso 0.794(5) 1 calc PR A 1
C19R C 0.8995(12) 0.7057(4) 0.2933(2) 0.0897(17) Uani 0.794(5) 1 d PD A 1
H19A H 1.0374 0.7130 0.3167 0.108 Uiso 0.794(5) 1 calc PR A 1
H19B H 0.8160 0.7522 0.2972 0.108 Uiso 0.794(5) 1 calc PR A 1
C20R C 0.7758(11) 0.6413(4) 0.3267(2) 0.0990(18) Uani 0.794(5) 1 d PD A 1
H20A H 0.8674 0.5965 0.3280 0.119 Uiso 0.794(5) 1 calc PR A 1
H20B H 0.7401 0.6549 0.3737 0.119 Uiso 0.794(5) 1 calc PR A 1
C21R C 0.5708(12) 0.6236(6) 0.2884(3) 0.118(2) Uani 0.794(5) 1 d PD A 1
H21A H 0.4713 0.6662 0.2923 0.141 Uiso 0.794(5) 1 calc PR A 1
H21B H 0.5013 0.5798 0.3090 0.141 Uiso 0.794(5) 1 calc PR A 1
C22R C 0.6150(13) 0.6077(5) 0.2128(3) 0.082(2) Uani 0.794(5) 1 d PD A 1
H22A H 0.7025 0.5621 0.2088 0.098 Uiso 0.794(5) 1 calc PR A 1
H22B H 0.4778 0.5987 0.1894 0.098 Uiso 0.794(5) 1 calc PR A 1
C23R C 0.5708(12) 0.6345(4) 0.0626(3) 0.0824(18) Uani 0.794(5) 1 d PD A 1
H23A H 0.6114 0.6226 0.0162 0.124 Uiso 0.794(5) 1 calc PR A 1
H23B H 0.4686 0.6757 0.0625 0.124 Uiso 0.794(5) 1 calc PR A 1
H23C H 0.5051 0.5908 0.0835 0.124 Uiso 0.794(5) 1 calc PR A 1
O1R O 0.9429(7) 1.0040(3) 0.34921(16) 0.1216(17) Uani 0.794(5) 1 d PD A 1
O2R O 0.2165(10) 0.8146(5) 0.1090(3) 0.090(2) Uani 0.794(5) 1 d PDU A 1
O3R O 0.5318(15) 0.8299(8) 0.0560(4) 0.072(3) Uani 0.794(5) 1 d PD A 1
N1R N 0.8715(17) 0.7241(6) 0.0685(4) 0.063(3) Uani 0.794(5) 1 d PDU A 1
H1R1 H 0.8931 0.7138 0.0242 0.095 Uiso 0.794(5) 1 calc PR A 1
H1R2 H 0.9985 0.7347 0.0884 0.095 Uiso 0.794(5) 1 calc PR A 1
H1R3 H 0.7828 0.7638 0.0724 0.095 Uiso 0.794(5) 1 calc PR A 1
C1P C 0.785(3) 0.9726(11) 0.4764(7) 0.076(9) Uiso 0.206(5) 1 d PD A 2
H1P H 0.7823 1.0281 0.4784 0.091 Uiso 0.206(5) 1 calc PR A 2
C2P C 1.004(2) 0.9459(9) 0.4458(6) 0.083(6) Uiso 0.206(5) 1 d PD A 2
H2P H 1.1192 0.9824 0.4573 0.100 Uiso 0.206(5) 1 calc PR A 2
C3P C 1.068(4) 0.8683(14) 0.4704(15) 0.16(2) Uiso 0.206(5) 1 d PD A 2
H3P H 1.2051 0.8495 0.4587 0.193 Uiso 0.206(5) 1 calc PR A 2
C4P C 0.937(3) 0.8256(9) 0.5083(9) 0.096(6) Uiso 0.206(5) 1 d PD A 2
H4P H 0.9536 0.7732 0.5061 0.115 Uiso 0.206(5) 1 calc PR A 2
C5P C 0.765(4) 0.8564(11) 0.5538(13) 0.124(7) Uiso 0.206(5) 1 d PDU A 2
H5P1 H 0.8035 0.8455 0.6011 0.148 Uiso 0.206(5) 1 calc PR A 2
H5P2 H 0.6291 0.8303 0.5440 0.148 Uiso 0.206(5) 1 calc PR A 2
C6P C 0.729(5) 0.9404(12) 0.5465(9) 0.114(9) Uiso 0.206(5) 1 d PDU A 2
H6P1 H 0.8153 0.9664 0.5809 0.137 Uiso 0.206(5) 1 calc PR A 2
H6P2 H 0.5766 0.9513 0.5561 0.137 Uiso 0.206(5) 1 calc PR A 2
C7P C 0.627(2) 0.9455(19) 0.4223(8) 0.107(12) Uiso 0.206(5) 1 d PD A 2
H7P H 0.4793 0.9355 0.4276 0.129 Uiso 0.206(5) 1 calc PR A 2
C8P C 0.746(2) 0.9391(11) 0.3656(7) 0.060(6) Uiso 0.206(5) 1 d PD A 2
C9P C 0.658(2) 0.9157(9) 0.2956(7) 0.058(9) Uiso 0.206(5) 1 d PD A 2
C10P C 0.768(3) 0.9371(14) 0.2359(9) 0.050(8) Uiso 0.206(5) 1 d PD A 2
H10P H 0.8896 0.9683 0.2384 0.060 Uiso 0.206(5) 1 calc PR A 2
C11P C 0.693(4) 0.9118(16) 0.1729(9) 0.041(6) Uiso 0.206(5) 1 d PD A 2
H11P H 0.7741 0.9203 0.1332 0.049 Uiso 0.206(5) 1 calc PR A 2
C12P C 0.495(5) 0.873(3) 0.1697(9) 0.052(9) Uiso 0.206(5) 1 d PDU A 2
C13P C 0.393(4) 0.8501(14) 0.2297(9) 0.064(9) Uiso 0.206(5) 1 d PD A 2
H13P H 0.2738 0.8174 0.2272 0.077 Uiso 0.206(5) 1 calc PR A 2
C14P C 0.465(3) 0.8750(13) 0.2932(9) 0.072(9) Uiso 0.206(5) 1 d PD A 2
H14P H 0.3864 0.8648 0.3330 0.087 Uiso 0.206(5) 1 calc PR A 2
C15P C 0.410(4) 0.8486(18) 0.0998(9) 0.057(11) Uiso 0.206(5) 1 d PD A 2
C16P C 0.814(4) 0.6528(13) 0.1046(9) 0.035(5) Uiso 0.206(5) 1 d PD A 2
H16P H 0.9351 0.6166 0.1041 0.042 Uiso 0.206(5) 1 calc PR A 2
C17P C 0.774(4) 0.6782(18) 0.1791(9) 0.063(9) Uiso 0.206(5) 1 d PD A 2
H17P H 0.6813 0.7233 0.1767 0.076 Uiso 0.206(5) 1 calc PR A 2
C18P C 0.984(3) 0.7027(14) 0.2146(9) 0.059(6) Uiso 0.206(5) 1 d PD A 2
H18C H 1.0466 0.7451 0.1896 0.071 Uiso 0.206(5) 1 calc PR A 2
H18D H 1.0880 0.6612 0.2129 0.071 Uiso 0.206(5) 1 calc PR A 2
C19P C 0.950(4) 0.7261(15) 0.2902(10) 0.098(10) Uiso 0.206(5) 1 d PD A 2
H19C H 1.0877 0.7398 0.3110 0.117 Uiso 0.206(5) 1 calc PR A 2
H19D H 0.8530 0.7696 0.2926 0.117 Uiso 0.206(5) 1 calc PR A 2
C20P C 0.850(4) 0.6592(17) 0.3280(11) 0.105(10) Uiso 0.206(5) 1 d PD A 2
H20C H 0.9470 0.6159 0.3252 0.126 Uiso 0.206(5) 1 calc PR A 2
H20D H 0.8305 0.6720 0.3761 0.126 Uiso 0.206(5) 1 calc PR A 2
C21P C 0.632(4) 0.639(2) 0.2965(12) 0.113(12) Uiso 0.206(5) 1 d PD A 2
H21C H 0.5325 0.6814 0.3021 0.135 Uiso 0.206(5) 1 calc PR A 2
H21D H 0.5706 0.5959 0.3209 0.135 Uiso 0.206(5) 1 calc PR A 2
C22P C 0.650(6) 0.620(2) 0.2202(12) 0.114(17) Uiso 0.206(5) 1 d PD A 2
H22C H 0.7215 0.5708 0.2155 0.137 Uiso 0.206(5) 1 calc PR A 2
H22D H 0.5041 0.6147 0.2012 0.137 Uiso 0.206(5) 1 calc PR A 2
C23P C 0.619(4) 0.6163(13) 0.0687(13) 0.068(8) Uiso 0.206(5) 1 d PD A 2
H23D H 0.6583 0.6035 0.0223 0.101 Uiso 0.206(5) 1 calc PR A 2
H23E H 0.4994 0.6513 0.0682 0.101 Uiso 0.206(5) 1 calc PR A 2
H23F H 0.5774 0.5712 0.0930 0.101 Uiso 0.206(5) 1 calc PR A 2
O1P O 0.9694(17) 0.9451(8) 0.3704(5) 0.085(4) Uiso 0.206(5) 1 d PD A 2
O2P O 0.217(4) 0.8270(18) 0.0972(14) 0.075(7) Uiso 0.206(5) 1 d PDU A 2
O3P O 0.554(5) 0.832(3) 0.0548(15) 0.055(8) Uiso 0.206(5) 1 d PD A 2
N1P N 0.877(5) 0.7208(15) 0.0617(14) 0.034(6) Uiso 0.206(5) 1 d PDU A 2
H1P1 H 0.9706 0.7494 0.0851 0.051 Uiso 0.206(5) 1 calc PR A 2
H1P2 H 0.7583 0.7479 0.0520 0.051 Uiso 0.206(5) 1 calc PR A 2
H1P3 H 0.9387 0.7053 0.0228 0.051 Uiso 0.206(5) 1 calc PR A 2

loop_
_atom_site_aniso_label
_atom_site_aniso_U_11
_atom_site_aniso_U_22
_atom_site_aniso_U_33
_atom_site_aniso_U_23
_atom_site_aniso_U_13
_atom_site_aniso_U_12
C1R 0.086(3) 0.069(3) 0.068(3) -0.011(2) -0.023(3) 0.001(2)
C2R 0.078(3) 0.119(5) 0.096(4) 0.004(3) -0.013(3) 0.003(3)
C3R 0.100(4) 0.113(5) 0.089(4) -0.003(3) 0.003(3) 0.029(4)
C4R 0.122(4) 0.069(3) 0.064(2) -0.0050(19) -0.002(2) -0.003(2)
C5R 0.144(4) 0.096(3) 0.061(3) 0.011(2) 0.001(3) -0.019(3)
C6R 0.125(5) 0.123(5) 0.050(2) -0.010(2) -0.013(3) 0.004(3)
C7R 0.081(3) 0.067(3) 0.049(2) -0.0128(17) -0.002(2) -0.008(3)
C8R 0.089(3) 0.065(3) 0.065(3) 0.000(2) -0.006(2) -0.009(3)
C9R 0.066(3) 0.050(2) 0.056(3) -0.0063(16) -0.0068(18) -0.007(2)
C10R 0.054(3) 0.073(4) 0.065(3) -0.015(2) -0.004(2) -0.003(3)
C11R 0.068(3) 0.055(4) 0.058(3) -0.006(2) 0.0023(19) -0.004(3)
C12R 0.054(3) 0.048(3) 0.060(3) -0.0043(17) -0.0017(16) 0.0014(19)
C13R 0.057(2) 0.068(4) 0.061(3) -0.024(2) 0.0116(17) -0.013(2)
C14R 0.080(4) 0.059(3) 0.054(3) -0.0139(19) 0.0184(19) -0.012(2)
C15R 0.070(4) 0.053(3) 0.046(2) -0.001(3) -0.0107(18) 0.001(2)
C16R 0.072(4) 0.061(3) 0.060(3) 0.0051(17) 0.003(2) 0.002(3)
C17R 0.064(3) 0.058(3) 0.051(3) 0.0051(15) 0.0043(18) 0.002(2)
C18R 0.093(4) 0.100(4) 0.048(2) 0.006(2) 0.000(2) -0.036(3)
C19R 0.123(5) 0.105(4) 0.041(2) 0.002(2) -0.004(2) -0.024(4)
C20R 0.107(5) 0.139(5) 0.051(3) 0.027(3) 0.004(3) -0.010(4)
C21R 0.117(5) 0.175(7) 0.061(3) 0.025(4) 0.021(3) -0.035(5)
C22R 0.085(4) 0.092(4) 0.068(3) 0.020(2) 0.007(2) -0.024(3)
C23R 0.099(4) 0.074(3) 0.075(3) 0.008(3) -0.021(3) -0.028(3)
O1R 0.157(3) 0.132(3) 0.076(2) -0.013(2) -0.007(2) -0.085(3)
O2R 0.074(2) 0.131(5) 0.066(3) -0.012(3) -0.0129(19) -0.039(2)
O3R 0.073(4) 0.092(4) 0.052(3) -0.0128(16) -0.0115(17) 0.005(3)
N1R 0.064(3) 0.081(4) 0.045(3) -0.010(2) -0.0002(18) -0.0069(17)

loop_
_atom_type_symbol
_atom_type_description
_atom_type_scat_dispersion_real
_atom_type_scat_dispersion_imag
_atom_type_scat_source
C C 0.0033 0.0016 'International Tables Vol C Tables 4.2.6.8 and 6.1.1.4'
H H 0.0000 0.0000 'International Tables Vol C Tables 4.2.6.8 and 6.1.1.4'
N N 0.0061 0.0033 'International Tables Vol C Tables 4.2.6.8 and 6.1.1.4'
O O 0.0106 0.0060 'International Tables Vol C Tables 4.2.6.8 and 6.1.1.4'

loop_
_geom_angle_atom_site_label_1
_geom_angle_atom_site_label_2
_geom_angle_atom_site_label_3
_geom_angle
_geom_angle_site_symmetry_1
_geom_angle_site_symmetry_3
_geom_angle_publ_flag
C2R C1R C7R 103.8(4) . . ?
C2R C1R C6R 103.3(4) . . ?
C7R C1R C6R 99.4(4) . . ?
C3R C2R C1R 108.1(5) . . ?
C2R C3R C4R 107.2(5) . . ?
C3R C4R C5R 103.9(4) . . ?
C3R C4R C7R 101.6(4) . . ?
C5R C4R C7R 99.9(3) . . ?
C6R C5R C4R 103.3(3) . . ?
C5R C6R C1R 102.8(4) . . ?
C8R C7R C1R 113.9(4) . . ?
C8R C7R C4R 114.5(4) . . ?
C1R C7R C4R 92.2(3) . . ?
O1R C8R C7R 121.6(4) . . ?
O1R C8R C9R 119.0(4) . . ?
C7R C8R C9R 119.4(5) . . ?
C10R C9R C14R 117.9(4) . . ?
C10R C9R C8R 119.0(5) . . ?
C14R C9R C8R 123.1(4) . . ?
C11R C10R C9R 121.3(5) . . ?
C10R C11R C12R 120.2(5) . . ?
C13R C12R C11R 119.0(4) . . ?
C13R C12R C15R 120.6(4) . . ?
C11R C12R C15R 120.3(4) . . ?
C12R C13R C14R 120.8(4) . . ?
C13R C14R C9R 120.6(4) . . ?
O2R C15R O3R 124.0(5) . . ?
O2R C15R C12R 117.8(4) . . ?
O3R C15R C12R 118.1(5) . . ?
N1R C16R C23R 108.2(5) . . ?
N1R C16R C17R 111.1(5) . . ?
C23R C16R C17R 114.8(5) . . ?
C22R C17R C16R 112.0(4) . . ?
C22R C17R C18R 108.4(5) . . ?
C16R C17R C18R 112.7(5) . . ?
C17R C18R C19R 112.5(5) . . ?
C20R C19R C18R 110.1(5) . . ?
C21R C20R C19R 111.4(4) . . ?
C20R C21R C22R 111.7(5) . . ?
C17R C22R C21R 112.1(6) . . ?
C7P C1P C6P 111.2(13) . . ?
C7P C1P C2P 101.2(9) . . ?
C6P C1P C2P 115.6(12) . . ?
O1P C2P C3P 110.1(13) . . ?
O1P C2P C1P 104.9(8) . . ?
C3P C2P C1P 112.4(10) . . ?
C4P C3P C2P 122.3(13) . . ?
C3P C4P C5P 123.9(13) . . ?
C4P C5P C6P 114.2(11) . . ?
C5P C6P C1P 114.8(12) . . ?
C8P C7P C1P 104.7(9) . . ?
C7P C8P O1P 118.9(9) . . ?
C7P C8P C9P 125.0(10) . . ?
O1P C8P C9P 115.7(9) . . ?
C14P C9P C10P 121.5(10) . . ?
C14P C9P C8P 118.3(10) . . ?
C10P C9P C8P 120.2(11) . . ?
C11P C10P C9P 119.5(12) . . ?
C10P C11P C12P 119.0(12) . . ?
C13P C12P C11P 120.1(11) . . ?
C13P C12P C15P 120.9(12) . . ?
C11P C12P C15P 118.5(11) . . ?
C14P C13P C12P 120.7(12) . . ?
C13P C14P C9P 118.0(11) . . ?
O2P C15P O3P 124.1(17) . . ?
O2P C15P C12P 116.7(13) . . ?
O3P C15P C12P 116.3(15) . . ?
N1P C16P C23P 106.4(13) . . ?
N1P C16P C17P 109.2(13) . . ?
C23P C16P C17P 115.6(13) . . ?
C22P C17P C18P 112.5(13) . . ?
C22P C17P C16P 112.2(13) . . ?
C18P C17P C16P 112.1(13) . . ?
C17P C18P C19P 113.0(12) . . ?
C20P C19P C18P 108.1(13) . . ?
C21P C20P C19P 110.1(13) . . ?
C20P C21P C22P 112.4(14) . . ?
C17P C22P C21P 113.3(14) . . ?
C8P O1P C2P 102.3(8) . . ?

loop_
_geom_bond_atom_site_label_1
_geom_bond_atom_site_label_2
_geom_bond_distance
_geom_bond_site_symmetry_2
_geom_bond_publ_flag
C1R C2R 1.491(6) . ?
C1R C7R 1.543(6) . ?
C1R C6R 1.570(6) . ?
C2R C3R 1.325(7) . ?
C3R C4R 1.525(7) . ?
C4R C5R 1.548(5) . ?
C4R C7R 1.564(6) . ?
C5R C6R 1.535(7) . ?
C7R C8R 1.489(5) . ?
C8R O1R 1.215(6) . ?
C8R C9R 1.499(5) . ?
C9R C10R 1.382(6) . ?
C9R C14R 1.398(6) . ?
C10R C11R 1.376(5) . ?
C11R C12R 1.390(5) . ?
C12R C13R 1.371(5) . ?
C12R C15R 1.505(5) . ?
C13R C14R 1.381(5) . ?
C15R O2R 1.246(5) . ?
C15R O3R 1.254(5) . ?
C16R N1R 1.489(5) . ?
C16R C23R 1.512(6) . ?
C16R C17R 1.512(5) . ?
C17R C22R 1.505(6) . ?
C17R C18R 1.518(6) . ?
C18R C19R 1.526(5) . ?
C19R C20R 1.513(7) . ?
C20R C21R 1.494(7) . ?
C21R C22R 1.522(6) . ?
C1P C7P 1.507(10) . ?
C1P C6P 1.516(9) . ?
C1P C2P 1.546(9) . ?
C2P O1P 1.481(9) . ?
C2P C3P 1.502(9) . ?
C3P C4P 1.327(10) . ?
C4P C5P 1.481(10) . ?
C5P C6P 1.506(10) . ?
C7P C8P 1.327(9) . ?
C8P O1P 1.378(9) . ?
C8P C9P 1.520(8) . ?
C9P C14P 1.388(9) . ?
C9P C10P 1.393(9) . ?
C10P C11P 1.382(9) . ?
C11P C12P 1.393(9) . ?
C12P C13P 1.387(9) . ?
C12P C15P 1.520(9) . ?
C13P C14P 1.384(9) . ?
C15P O2P 1.248(10) . ?
C15P O3P 1.272(10) . ?
C16P N1P 1.511(10) . ?
C16P C23P 1.525(10) . ?
C16P C17P 1.537(10) . ?
C17P C22P 1.515(10) . ?
C17P C18P 1.524(10) . ?
C18P C19P 1.542(10) . ?
C19P C20P 1.518(10) . ?
C20P C21P 1.515(10) . ?
C21P C22P 1.528(10) . ?
